data_7716163
loop_
_publ_author_name
'Manu Manohar, Ezhava'
'Roy, Soumalya'
'Li, Xiao-Lei'
'Tothadi, Srinu'
'Mok, Jun-Gwi'
'Tang, Jinkui'
'Herchel, Radovan'
'Lee, Junseong'
'Dey, Atanu'
'Das, Sourav'

_publ_section_title
;
 Halide mediated modulation of magnetic interaction and anisotropy in
 dimeric Co(II) complexes.
;
_journal_issue 25
_journal_name_full 'Dalton transactions (Cambridge, England : 2003)'
_journal_page_first 10499
_journal_page_last 10510
_journal_paper_doi 10.1039/d4dt00927d
_journal_volume 53
_journal_year 2024
_chemical_formula_moiety 'C23 H19 Co2 I2 N5 O2'
_chemical_formula_sum 'C23 H19 Co2 I2 N5 O2'
_chemical_formula_weight 769.09
_space_group_crystal_system monoclinic
_space_group_IT_number 14
_space_group_name_Hall '-P 2yn'
_space_group_name_H-M_alt 'P 1 21/n 1'
_atom_sites_solution_hydrogens geom
_audit_creation_date 2024-05-09
_audit_creation_method
;
Olex2 1.2
(compiled 2018.05.29 svn.r3508 for OlexSys, GUI svn.r5506)
;
_audit_update_record
;
2024-05-13 deposited with the CCDC.	2024-05-23 downloaded from the CCDC.
;
_cell_angle_alpha 90
_cell_angle_beta 92.407(2)
_cell_angle_gamma 90
_cell_formula_units_Z 4
_cell_length_a 12.8418(7)
_cell_length_b 14.6125(8)
_cell_length_c 14.0835(8)
_cell_measurement_reflns_used 9952
_cell_measurement_temperature 298(2)
_cell_measurement_theta_max 27.605
_cell_measurement_theta_min 2.523
_cell_volume 2640.4(3)
_computing_cell_refinement 'SAINT V8.40B (?, 2016)'
_computing_data_reduction 'SAINT V8.40B (?, 2016)'
_computing_molecular_graphics 'Olex2 (Dolomanov et al., 2009)'
_computing_publication_material 'Olex2 (Dolomanov et al., 2009)'
_computing_structure_refinement 'ShelXL (Sheldrick, 2015)'
_computing_structure_solution 'SHELXT 2018/2 (Sheldrick, 2018)'
_diffrn_ambient_temperature 298.0
_diffrn_measured_fraction_theta_full 0.999
_diffrn_measured_fraction_theta_max 0.999
_diffrn_measurement_device_type 'Bruker D8 QUEST'
_diffrn_radiation_type MoK\a
_diffrn_radiation_wavelength 0.71073
_diffrn_reflns_av_R_equivalents 0.0465
_diffrn_reflns_av_unetI/netI 0.0202
_diffrn_reflns_Laue_measured_fraction_full 0.999
_diffrn_reflns_Laue_measured_fraction_max 0.999
_diffrn_reflns_limit_h_max 15
_diffrn_reflns_limit_h_min -15
_diffrn_reflns_limit_k_max 17
_diffrn_reflns_limit_k_min -17
_diffrn_reflns_limit_l_max 17
_diffrn_reflns_limit_l_min -17
_diffrn_reflns_number 62636
_diffrn_reflns_point_group_measured_fraction_full 0.999
_diffrn_reflns_point_group_measured_fraction_max 0.999
_diffrn_reflns_theta_full 25.242
_diffrn_reflns_theta_max 25.498
_diffrn_reflns_theta_min 2.009
_exptl_absorpt_coefficient_mu 3.624
_exptl_absorpt_correction_T_max 0.7457
_exptl_absorpt_correction_T_min 0.6106
_exptl_absorpt_correction_type multi-scan
_exptl_absorpt_process_details
'SADABS-2016/2 (Bruker,2016/2) was used for absorption correction. wR2(int) was 0.0839 before and 0.0600 after correction. The Ratio of minimum to maximum transmission is 0.8188. The \l/2 correction factor is Not present.'
_exptl_crystal_colour black
_exptl_crystal_colour_primary black
_exptl_crystal_density_diffrn 1.935
_exptl_crystal_description block
_exptl_crystal_F_000 1472
_exptl_crystal_size_max 0.16
_exptl_crystal_size_mid 0.15
_exptl_crystal_size_min 0.14
_refine_diff_density_max 1.734
_refine_diff_density_min -2.899
_refine_diff_density_rms 0.262
_refine_ls_extinction_method none
_refine_ls_goodness_of_fit_ref 1.142
_refine_ls_hydrogen_treatment constr
_refine_ls_matrix_type full
_refine_ls_number_parameters 309
_refine_ls_number_reflns 4918
_refine_ls_number_restraints 11
_refine_ls_restrained_S_all 1.146
_refine_ls_R_factor_all 0.0952
_refine_ls_R_factor_gt 0.0824
_refine_ls_shift/su_max 0.000
_refine_ls_shift/su_mean 0.000
_refine_ls_structure_factor_coef Fsqd
_refine_ls_weighting_details 'w=1/[\s^2^(Fo^2^)+(0.1575P)^2^+15.1665P] where P=(Fo^2^+2Fc^2^)/3'
_refine_ls_weighting_scheme calc
_refine_ls_wR_factor_gt 0.2556
_refine_ls_wR_factor_ref 0.2787
_reflns_Friedel_coverage 0.000
_reflns_number_gt 4141
_reflns_number_total 4918
_reflns_threshold_expression 'I > 2\s(I)'
_cod_data_source_file d4dt00927d2.cif
_cod_data_source_block 3
_cod_depositor_comments 'Adding full bibliography for 7716161--7716163.cif.'
_cod_database_code 7716163
_shelx_shelxl_version_number 2018/3
_shelx_space_group_comment
;
The symmetry employed for this shelxl refinement is uniquely defined
by the following loop, which should always be used as a source of
symmetry information in preference to the above space-group names.
They are only intended as comments.
;
_shelx_estimated_absorpt_t_max 0.631
_shelx_estimated_absorpt_t_min 0.595
_olex2_refinement_description
;
1. Fixed Uiso
 At 1.2 times of:
  All C(H) groups
 At 1.5 times of:
  All C(H,H,H) groups
2. Restrained distances
 N5-C22
 1.2 with sigma of 0.02
 C22-C23
 1.51 with sigma of 0.02
3. Rigid body (RIGU) restrains
 N5, C22, C23
 with sigma for 1-2 distances of 0.004 and sigma for 1-3 distances of 0.004
4.a Aromatic/amide H refined with riding coordinates:
 C5(H5), C4(H4), C3(H3), C2(H2), C13(H13), C9(H9), C10(H10), C11(H11), C7(H7),
 C15(H15), C16(H16), C17(H17), C18(H18)
4.b Idealised Me refined as rotating group:
 C21(H21A,H21B,H21C), C23(H23A,H23B,H23C)
;
_olex2_submission_special_instructions 'No special instructions were received'

loop_
_space_group_symop_operation_xyz
'x, y, z'
'-x+1/2, y+1/2, -z+1/2'
'-x, -y, -z'
'x-1/2, -y-1/2, z-1/2'

loop_
_atom_site_label
_atom_site_type_symbol
_atom_site_fract_x
_atom_site_fract_y
_atom_site_fract_z
_atom_site_U_iso_or_equiv
_atom_site_adp_type
_atom_site_occupancy
_atom_site_site_symmetry_order
_atom_site_calc_flag
_atom_site_refinement_flags_posn
_atom_site_refinement_flags_adp
_atom_site_refinement_flags_occupancy
_atom_site_disorder_assembly
_atom_site_disorder_group
I1 I -0.01799(10) 0.61831(12) 0.61009(11) 0.1315(6) Uani 1 1 d . . . . .
Co2 Co 0.13818(10) 0.71112(10) 0.62650(8) 0.0550(4) Uani 1 1 d . . . . .
I2 I 0.11135(8) 0.88087(6) 0.61654(6) 0.0858(4) Uani 1 1 d . . . . .
Co1 Co 0.37324(9) 0.63977(8) 0.66936(8) 0.0447(3) Uani 1 1 d . . . . .
O1 O 0.2562(6) 0.6652(7) 0.5589(4) 0.071(2) Uani 1 1 d . . . . .
N1 N 0.4495(6) 0.6278(5) 0.5313(5) 0.0509(18) Uani 1 1 d . . . . .
N3 N 0.3974(6) 0.6295(5) 0.8258(5) 0.0457(16) Uani 1 1 d . . . . .
O2 O 0.2283(5) 0.6744(6) 0.7330(4) 0.066(2) Uani 1 1 d . . . . .
N2 N 0.5313(6) 0.6002(5) 0.6980(6) 0.0525(18) Uani 1 1 d . . . . .
N4 N 0.4151(9) 0.7842(7) 0.6688(7) 0.074(3) Uani 1 1 d . . . . .
C1 C 0.2840(9) 0.6697(7) 0.4688(7) 0.062(2) Uani 1 1 d . . . . .
C6 C 0.3868(8) 0.6470(6) 0.4507(6) 0.051(2) Uani 1 1 d . . . . .
C5 C 0.4208(10) 0.6485(8) 0.3560(7) 0.069(3) Uani 1 1 d . . . . .
H5 H 0.489135 0.633170 0.343237 0.083 Uiso 1 1 calc R . . . .
C4 C 0.3501(12) 0.6733(9) 0.2826(7) 0.080(4) Uani 1 1 d . . . . .
H4 H 0.371672 0.675733 0.220424 0.096 Uiso 1 1 calc R . . . .
C3 C 0.2477(13) 0.6943(9) 0.3020(8) 0.082(4) Uani 1 1 d . . . . .
H3 H 0.200570 0.709821 0.252713 0.098 Uiso 1 1 calc R . . . .
C2 C 0.2157(10) 0.6921(8) 0.3941(7) 0.070(3) Uani 1 1 d . . . . .
H2 H 0.146813 0.705953 0.406215 0.084 Uiso 1 1 calc R . . . .
C13 C 0.4879(8) 0.6078(7) 0.8576(7) 0.055(2) Uani 1 1 d . . . . .
H13 H 0.503257 0.603720 0.922630 0.066 Uiso 1 1 calc R . . . .
C12 C 0.5689(7) 0.5892(7) 0.7873(8) 0.056(2) Uani 1 1 d . . . . .
C8 C 0.5955(7) 0.5896(7) 0.6270(8) 0.056(2) Uani 1 1 d . . . . .
C9 C 0.6999(9) 0.5664(9) 0.6435(11) 0.082(4) Uani 1 1 d . . . . .
H9 H 0.743392 0.558801 0.592949 0.099 Uiso 1 1 calc R . . . .
C10 C 0.7374(9) 0.5552(10) 0.7338(11) 0.086(4) Uani 1 1 d . . . . .
H10 H 0.807295 0.541130 0.746006 0.103 Uiso 1 1 calc R . . . .
C11 C 0.6695(9) 0.5650(9) 0.8099(10) 0.079(3) Uani 1 1 d . . . . .
H11 H 0.692522 0.555355 0.872555 0.095 Uiso 1 1 calc R . . . .
C7 C 0.5446(8) 0.6041(7) 0.5333(8) 0.059(2) Uani 1 1 d . . . . .
H7 H 0.580346 0.596407 0.477776 0.071 Uiso 1 1 calc R . . . .
C14 C 0.3122(7) 0.6465(6) 0.8802(6) 0.0489(19) Uani 1 1 d . . . . .
C15 C 0.3069(10) 0.6368(9) 0.9791(7) 0.072(3) Uani 1 1 d . . . . .
H15 H 0.365541 0.617812 1.014754 0.087 Uiso 1 1 calc R . . . .
C16 C 0.2197(11) 0.6542(11) 1.0223(8) 0.081(4) Uani 1 1 d . . . . .
H16 H 0.218822 0.650217 1.088128 0.097 Uiso 1 1 calc R . . . .
C17 C 0.1294(10) 0.6785(8) 0.9706(8) 0.071(3) Uani 1 1 d . . . . .
H17 H 0.068478 0.690193 1.001840 0.085 Uiso 1 1 calc R . . . .
C18 C 0.1301(8) 0.6852(7) 0.8730(7) 0.055(2) Uani 1 1 d . . . . .
H18 H 0.069208 0.700217 0.838376 0.066 Uiso 1 1 calc R . . . .
C19 C 0.2216(7) 0.6697(6) 0.8263(5) 0.0464(18) Uani 1 1 d . . . . .
C20 C 0.4135(13) 0.8600(8) 0.6586(11) 0.087(4) Uani 1 1 d . . . . .
C21 C 0.425(2) 0.9584(11) 0.648(2) 0.171(11) Uani 1 1 d . . . . .
H21A H 0.424700 0.973683 0.581700 0.256 Uiso 1 1 calc GR . . . .
H21B H 0.489953 0.977544 0.678223 0.256 Uiso 1 1 calc GR . . . .
H21C H 0.368527 0.988972 0.677120 0.256 Uiso 1 1 calc GR . . . .
C22 C 0.2544(11) 0.4557(11) 0.6435(11) 0.094(4) Uani 1 1 d D U . . .
C23 C 0.162(2) 0.402(2) 0.6102(16) 0.192(15) Uani 1 1 d D U . . .
H23A H 0.181273 0.360353 0.561508 0.289 Uiso 1 1 calc GR . . . .
H23B H 0.109024 0.443042 0.585147 0.289 Uiso 1 1 calc GR . . . .
H23C H 0.135394 0.368544 0.662568 0.289 Uiso 1 1 calc GR . . . .
N5 N 0.3232(7) 0.4986(6) 0.6611(6) 0.063(2) Uani 1 1 d D U . . .

loop_
_atom_site_aniso_label
_atom_site_aniso_U_11
_atom_site_aniso_U_22
_atom_site_aniso_U_33
_atom_site_aniso_U_23
_atom_site_aniso_U_13
_atom_site_aniso_U_12
I1 0.0827(7) 0.1702(14) 0.1419(12) -0.0301(9) 0.0087(7) -0.0325(7)
Co2 0.0492(7) 0.0820(10) 0.0343(6) -0.0028(5) 0.0077(5) 0.0176(6)
I2 0.1059(7) 0.0780(6) 0.0718(6) -0.0117(4) -0.0171(5) 0.0172(4)
Co1 0.0451(6) 0.0528(7) 0.0373(6) -0.0016(4) 0.0138(5) 0.0085(5)
O1 0.064(4) 0.120(6) 0.031(3) -0.002(3) 0.016(3) 0.029(4)
N1 0.056(4) 0.052(4) 0.047(4) -0.009(3) 0.029(3) -0.006(3)
N3 0.044(4) 0.051(4) 0.042(4) -0.003(3) 0.006(3) 0.004(3)
O2 0.054(4) 0.114(6) 0.032(3) 0.008(3) 0.013(3) 0.033(4)
N2 0.054(4) 0.046(4) 0.059(5) -0.003(3) 0.019(4) 0.000(3)
N4 0.089(7) 0.078(7) 0.058(5) -0.001(4) 0.033(5) 0.005(5)
C1 0.084(7) 0.064(6) 0.038(5) -0.007(4) 0.024(5) 0.008(5)
C6 0.062(5) 0.054(5) 0.039(4) -0.008(4) 0.021(4) -0.005(4)
C5 0.093(8) 0.067(6) 0.051(6) -0.014(5) 0.041(6) -0.023(6)
C4 0.128(11) 0.079(7) 0.035(5) -0.008(5) 0.029(6) -0.025(7)
C3 0.129(11) 0.083(8) 0.035(5) -0.004(5) 0.013(6) 0.015(7)
C2 0.087(7) 0.087(8) 0.036(5) -0.003(5) 0.003(5) 0.014(6)
C13 0.056(5) 0.067(6) 0.042(5) 0.001(4) 0.000(4) 0.005(4)
C12 0.049(5) 0.054(5) 0.066(6) -0.002(4) 0.007(4) 0.003(4)
C8 0.047(5) 0.049(5) 0.075(6) -0.003(4) 0.025(4) -0.004(4)
C9 0.049(6) 0.080(8) 0.121(11) 0.007(7) 0.036(7) 0.008(5)
C10 0.051(6) 0.098(9) 0.109(11) -0.001(8) 0.011(6) 0.017(6)
C11 0.053(6) 0.088(8) 0.096(9) 0.014(7) 0.003(6) 0.000(6)
C7 0.062(6) 0.054(5) 0.064(6) -0.006(4) 0.038(5) -0.005(4)
C14 0.060(5) 0.053(5) 0.035(4) -0.004(3) 0.009(4) 0.002(4)
C15 0.085(8) 0.099(8) 0.033(5) -0.004(5) -0.003(5) 0.019(6)
C16 0.084(8) 0.125(10) 0.036(5) -0.006(6) 0.017(5) 0.002(7)
C17 0.083(7) 0.082(7) 0.050(5) -0.008(5) 0.034(5) 0.015(6)
C18 0.060(5) 0.063(5) 0.043(5) -0.003(4) 0.019(4) 0.015(4)
C19 0.059(5) 0.053(5) 0.028(4) 0.001(3) 0.014(3) 0.009(4)
C20 0.116(11) 0.048(6) 0.099(10) 0.005(6) 0.040(8) -0.009(6)
C21 0.24(3) 0.049(8) 0.23(3) 0.017(12) 0.08(2) -0.018(12)
C22 0.087(8) 0.104(10) 0.092(9) -0.005(8) 0.012(7) -0.016(6)
C23 0.19(2) 0.27(3) 0.116(15) -0.072(19) 0.039(15) -0.15(2)
N5 0.064(5) 0.077(5) 0.050(4) -0.012(4) 0.022(4) -0.019(4)

loop_
_atom_type_symbol
_atom_type_description
_atom_type_scat_dispersion_real
_atom_type_scat_dispersion_imag
_atom_type_scat_source
C C 0.0033 0.0016 'International Tables Vol C Tables 4.2.6.8 and 6.1.1.4'
H H 0.0000 0.0000 'International Tables Vol C Tables 4.2.6.8 and 6.1.1.4'
Co Co 0.3494 0.9721 'International Tables Vol C Tables 4.2.6.8 and 6.1.1.4'
I I -0.4742 1.8119 'International Tables Vol C Tables 4.2.6.8 and 6.1.1.4'
N N 0.0061 0.0033 'International Tables Vol C Tables 4.2.6.8 and 6.1.1.4'
O O 0.0106 0.0060 'International Tables Vol C Tables 4.2.6.8 and 6.1.1.4'

loop_
_geom_angle_atom_site_label_1
_geom_angle_atom_site_label_2
_geom_angle_atom_site_label_3
_geom_angle
_geom_angle_site_symmetry_1
_geom_angle_site_symmetry_3
_geom_angle_publ_flag
I1 Co2 I2 115.91(7) . . ?
O1 Co2 I1 114.8(3) . . ?
O1 Co2 I2 115.0(3) . . ?
O2 Co2 I1 112.6(3) . . ?
O2 Co2 I2 113.3(3) . . ?
O2 Co2 O1 80.2(3) . . ?
O1 Co1 N1 72.6(3) . . ?
O1 Co1 N3 142.7(3) . . ?
O1 Co1 O2 70.8(2) . . ?
O1 Co1 N4 89.7(4) . . ?
O1 Co1 N5 85.9(4) . . ?
N3 Co1 N1 144.7(3) . . ?
O2 Co1 N1 143.2(3) . . ?
O2 Co1 N3 72.0(2) . . ?
O2 Co1 N4 89.5(4) . . ?
O2 Co1 N5 89.2(3) . . ?
N2 Co1 O1 144.6(3) . . ?
N2 Co1 N1 72.1(3) . . ?
N2 Co1 N3 72.6(3) . . ?
N2 Co1 O2 144.6(3) . . ?
N2 Co1 N4 91.7(4) . . ?
N2 Co1 N5 91.7(3) . . ?
N4 Co1 N1 87.4(3) . . ?
N4 Co1 N3 92.6(3) . . ?
N5 Co1 N1 91.1(3) . . ?
N5 Co1 N3 91.0(3) . . ?
N5 Co1 N4 175.7(4) . . ?
Co2 O1 Co1 103.9(3) . . ?
C1 O1 Co2 134.0(7) . . ?
C1 O1 Co1 119.3(7) . . ?
C6 N1 Co1 115.9(6) . . ?
C7 N1 Co1 117.5(7) . . ?
C7 N1 C6 126.6(8) . . ?
C13 N3 Co1 117.1(6) . . ?
C13 N3 C14 125.7(8) . . ?
C14 N3 Co1 117.1(6) . . ?
Co2 O2 Co1 104.0(3) . . ?
C19 O2 Co2 136.4(6) . . ?
C19 O2 Co1 119.6(6) . . ?
C12 N2 Co1 120.9(6) . . ?
C8 N2 Co1 120.3(7) . . ?
C8 N2 C12 118.8(9) . . ?
C20 N4 Co1 163.4(13) . . ?
O1 C1 C6 117.0(10) . . ?
O1 C1 C2 123.3(10) . . ?
C2 C1 C6 119.6(9) . . ?
N1 C6 C1 114.8(7) . . ?
N1 C6 C5 125.3(9) . . ?
C1 C6 C5 119.9(10) . . ?
C6 C5 H5 120.6 . . ?
C4 C5 C6 118.9(11) . . ?
C4 C5 H5 120.6 . . ?
C5 C4 H4 119.9 . . ?
C3 C4 C5 120.2(9) . . ?
C3 C4 H4 119.9 . . ?
C4 C3 H3 119.9 . . ?
C2 C3 C4 120.2(13) . . ?
C2 C3 H3 119.9 . . ?
C1 C2 H2 119.4 . . ?
C3 C2 C1 121.2(12) . . ?
C3 C2 H2 119.4 . . ?
N3 C13 H13 121.1 . . ?
N3 C13 C12 117.7(9) . . ?
C12 C13 H13 121.1 . . ?
N2 C12 C13 111.6(8) . . ?
N2 C12 C11 123.5(10) . . ?
C11 C12 C13 125.0(11) . . ?
N2 C8 C9 121.6(11) . . ?
N2 C8 C7 113.1(9) . . ?
C9 C8 C7 125.2(10) . . ?
C8 C9 H9 120.4 . . ?
C10 C9 C8 119.3(11) . . ?
C10 C9 H9 120.4 . . ?
C9 C10 H10 120.2 . . ?
C9 C10 C11 119.6(11) . . ?
C11 C10 H10 120.2 . . ?
C12 C11 C10 117.2(13) . . ?
C12 C11 H11 121.4 . . ?
C10 C11 H11 121.4 . . ?
N1 C7 C8 116.9(8) . . ?
N1 C7 H7 121.6 . . ?
C8 C7 H7 121.6 . . ?
N3 C14 C15 127.1(9) . . ?
N3 C14 C19 113.7(7) . . ?
C19 C14 C15 119.1(9) . . ?
C14 C15 H15 119.5 . . ?
C16 C15 C14 121.0(11) . . ?
C16 C15 H15 119.5 . . ?
C15 C16 H16 119.6 . . ?
C15 C16 C17 120.9(10) . . ?
C17 C16 H16 119.6 . . ?
C16 C17 H17 120.0 . . ?
C18 C17 C16 120.1(9) . . ?
C18 C17 H17 120.0 . . ?
C17 C18 H18 120.0 . . ?
C17 C18 C19 120.1(10) . . ?
C19 C18 H18 120.0 . . ?
O2 C19 C14 117.5(7) . . ?
O2 C19 C18 123.6(8) . . ?
C18 C19 C14 118.9(8) . . ?
N4 C20 C21 173(2) . . ?
C20 C21 H21A 109.5 . . ?
C20 C21 H21B 109.5 . . ?
C20 C21 H21C 109.5 . . ?
H21A C21 H21B 109.5 . . ?
H21A C21 H21C 109.5 . . ?
H21B C21 H21C 109.5 . . ?
N5 C22 C23 174(2) . . ?
C22 C23 H23A 109.5 . . ?
C22 C23 H23B 109.5 . . ?
C22 C23 H23C 109.5 . . ?
H23A C23 H23B 109.5 . . ?
H23A C23 H23C 109.5 . . ?
H23B C23 H23C 109.5 . . ?
C22 N5 Co1 141.9(12) . . ?

loop_
_geom_bond_atom_site_label_1
_geom_bond_atom_site_label_2
_geom_bond_distance
_geom_bond_site_symmetry_2
_geom_bond_publ_flag
I1 Co2 2.4240(19) . ?
Co2 I2 2.5074(17) . ?
Co2 O1 1.943(6) . ?
Co2 O2 1.931(6) . ?
Co1 O1 2.150(7) . ?
Co1 N1 2.219(7) . ?
Co1 N3 2.218(7) . ?
Co1 O2 2.159(6) . ?
Co1 N2 2.132(8) . ?
Co1 N4 2.177(11) . ?
Co1 N5 2.162(9) . ?
O1 C1 1.334(11) . ?
N1 C6 1.392(13) . ?
N1 C7 1.269(13) . ?
N3 C13 1.268(13) . ?
N3 C14 1.384(11) . ?
O2 C19 1.323(10) . ?
N2 C12 1.338(13) . ?
N2 C8 1.332(12) . ?
N4 C20 1.118(15) . ?
C1 C6 1.395(15) . ?
C1 C2 1.380(16) . ?
C6 C5 1.421(12) . ?
C5 H5 0.9300 . ?
C5 C4 1.40(2) . ?
C4 H4 0.9300 . ?
C4 C3 1.39(2) . ?
C3 H3 0.9300 . ?
C3 C2 1.377(15) . ?
C2 H2 0.9300 . ?
C13 H13 0.9300 . ?
C13 C12 1.491(14) . ?
C12 C11 1.363(15) . ?
C8 C9 1.393(15) . ?
C8 C7 1.463(16) . ?
C9 H9 0.9300 . ?
C9 C10 1.35(2) . ?
C10 H10 0.9300 . ?
C10 C11 1.416(18) . ?
C11 H11 0.9300 . ?
C7 H7 0.9300 . ?
C14 C15 1.406(13) . ?
C14 C19 1.404(13) . ?
C15 H15 0.9300 . ?
C15 C16 1.320(17) . ?
C16 H16 0.9300 . ?
C16 C17 1.389(19) . ?
C17 H17 0.9300 . ?
C17 C18 1.378(14) . ?
C18 H18 0.9300 . ?
C18 C19 1.389(12) . ?
C20 C21 1.454(18) . ?
C21 H21A 0.9600 . ?
C21 H21B 0.9600 . ?
C21 H21C 0.9600 . ?
C22 C23 1.481(16) . ?
C22 N5 1.104(12) . ?
C23 H23A 0.9600 . ?
C23 H23B 0.9600 . ?
C23 H23C 0.9600 . ?

loop_
_geom_torsion_atom_site_label_1
_geom_torsion_atom_site_label_2
_geom_torsion_atom_site_label_3
_geom_torsion_atom_site_label_4
_geom_torsion
_geom_torsion_site_symmetry_1
_geom_torsion_site_symmetry_2
_geom_torsion_site_symmetry_3
_geom_torsion_site_symmetry_4
_geom_torsion_publ_flag
Co2 O1 C1 C6 165.2(8) . . . . ?
Co2 O1 C1 C2 -17.4(18) . . . . ?
Co2 O2 C19 C14 -173.7(8) . . . . ?
Co2 O2 C19 C18 7.1(17) . . . . ?
Co1 O1 C1 C6 7.3(13) . . . . ?
Co1 O1 C1 C2 -175.3(9) . . . . ?
Co1 N1 C6 C1 -0.9(11) . . . . ?
Co1 N1 C6 C5 176.3(7) . . . . ?
Co1 N1 C7 C8 -1.7(11) . . . . ?
Co1 N3 C13 C12 -1.4(12) . . . . ?
Co1 N3 C14 C15 174.4(9) . . . . ?
Co1 N3 C14 C19 -0.9(10) . . . . ?
Co1 O2 C19 C14 3.2(12) . . . . ?
Co1 O2 C19 C18 -176.0(7) . . . . ?
Co1 N2 C12 C13 0.0(11) . . . . ?
Co1 N2 C12 C11 -179.3(9) . . . . ?
Co1 N2 C8 C9 178.1(8) . . . . ?
Co1 N2 C8 C7 -2.2(11) . . . . ?
O1 C1 C6 N1 -4.0(14) . . . . ?
O1 C1 C6 C5 178.6(10) . . . . ?
O1 C1 C2 C3 -178.8(12) . . . . ?
N1 C6 C5 C4 -176.8(10) . . . . ?
N3 C13 C12 N2 0.9(13) . . . . ?
N3 C13 C12 C11 -179.8(11) . . . . ?
N3 C14 C15 C16 -179.0(12) . . . . ?
N3 C14 C19 O2 -1.4(13) . . . . ?
N3 C14 C19 C18 177.8(8) . . . . ?
N2 C12 C11 C10 2.8(18) . . . . ?
N2 C8 C9 C10 -0.5(19) . . . . ?
N2 C8 C7 N1 2.5(13) . . . . ?
C1 C6 C5 C4 0.2(15) . . . . ?
C6 N1 C7 C8 178.7(8) . . . . ?
C6 C1 C2 C3 -1.4(18) . . . . ?
C6 C5 C4 C3 -1.3(17) . . . . ?
C5 C4 C3 C2 1.0(19) . . . . ?
C4 C3 C2 C1 0(2) . . . . ?
C2 C1 C6 N1 178.5(10) . . . . ?
C2 C1 C6 C5 1.1(16) . . . . ?
C13 N3 C14 C15 -5.1(16) . . . . ?
C13 N3 C14 C19 179.6(9) . . . . ?
C13 C12 C11 C10 -176.4(11) . . . . ?
C12 N2 C8 C9 0.6(15) . . . . ?
C12 N2 C8 C7 -179.6(8) . . . . ?
C8 N2 C12 C13 177.4(8) . . . . ?
C8 N2 C12 C11 -1.8(15) . . . . ?
C8 C9 C10 C11 1(2) . . . . ?
C9 C8 C7 N1 -177.8(10) . . . . ?
C9 C10 C11 C12 -3(2) . . . . ?
C7 N1 C6 C1 178.8(9) . . . . ?
C7 N1 C6 C5 -4.0(15) . . . . ?
C7 C8 C9 C10 179.8(11) . . . . ?
C14 N3 C13 C12 178.1(8) . . . . ?
C14 C15 C16 C17 3(2) . . . . ?
C15 C14 C19 O2 -177.1(10) . . . . ?
C15 C14 C19 C18 2.1(14) . . . . ?
C15 C16 C17 C18 0(2) . . . . ?
C16 C17 C18 C19 -1.4(18) . . . . ?
C17 C18 C19 O2 179.6(10) . . . . ?
C17 C18 C19 C14 0.5(15) . . . . ?
C19 C14 C15 C16 -3.9(18) . . . . ?
